data_1556123
loop_
_publ_author_name
'Shrestha, Ruja'
'Weix, Daniel J.'

_publ_section_title
;
 Reductive conjugate addition of haloalkanes to enones to form silyl enol
 ethers.
;
_journal_issue 10
_journal_name_full 'Organic letters'
_journal_page_first 2766
_journal_page_last 2769
_journal_paper_doi 10.1021/ol200881v
_journal_volume 13
_journal_year 2011
_chemical_formula_moiety 'C17 H28 Cl N Ni O Si'
_chemical_formula_sum 'C17 H28 Cl N Ni O Si'
_chemical_formula_weight 384.65
_chemical_name_common weixrs03
_space_group_IT_number 14
_space_group_name_Hall '-P 2yn'
_space_group_name_H-M_alt 'P 1 21/n 1'
_symmetry_cell_setting monoclinic
_symmetry_space_group_name_H-M 'P 1 21/n 1'
_atom_sites_solution_hydrogens geom
_atom_sites_solution_primary direct
_atom_sites_solution_secondary difmap
_audit_creation_method SHELXL-97
_cell_angle_alpha 90.00
_cell_angle_beta 107.092(3)
_cell_angle_gamma 90.00
_cell_formula_units_Z 4
_cell_length_a 11.287(2)
_cell_length_b 10.884(2)
_cell_length_c 15.828(3)
_cell_measurement_reflns_used 4086
_cell_measurement_temperature 100.0(1)
_cell_measurement_theta_max 27.96
_cell_measurement_theta_min 2.31
_cell_volume 1858.6(6)
_computing_cell_refinement 'SAINT (Bruker, 2009)'
_computing_data_collection 'APEX2 (Bruker, 2010)'
_computing_data_reduction 'SAINT (Bruker, 2009)'
_computing_molecular_graphics 'SHELXTL (Sheldrick, 2008)'
_computing_publication_material 'SHELXTL (Sheldrick, 2008)'
_computing_structure_refinement 'SHELXL-97 (Sheldrick, 2008)'
_computing_structure_solution 'SIR97 (Altomare et al., 1999)'
_diffrn_ambient_temperature 100.0(1)
_diffrn_measured_fraction_theta_full 0.999
_diffrn_measured_fraction_theta_max 0.999
_diffrn_measurement_device_type 'Bruker SMART APEX II CCD Platform'
_diffrn_measurement_method 'area detector, \w scans per \f'
_diffrn_radiation_monochromator graphite
_diffrn_radiation_source 'fine-focus sealed tube'
_diffrn_radiation_type MoK\a
_diffrn_radiation_wavelength 0.71073
_diffrn_reflns_av_R_equivalents 0.1110
_diffrn_reflns_av_sigmaI/netI 0.0755
_diffrn_reflns_limit_h_max 15
_diffrn_reflns_limit_h_min -15
_diffrn_reflns_limit_k_max 14
_diffrn_reflns_limit_k_min -14
_diffrn_reflns_limit_l_max 21
_diffrn_reflns_limit_l_min -21
_diffrn_reflns_number 27522
_diffrn_reflns_theta_full 28.28
_diffrn_reflns_theta_max 28.28
_diffrn_reflns_theta_min 1.97
_diffrn_standards_number 0
_exptl_absorpt_coefficient_mu 1.253
_exptl_absorpt_correction_T_max 0.8642
_exptl_absorpt_correction_T_min 0.7204
_exptl_absorpt_correction_type multi-scan
_exptl_absorpt_process_details 'SADABS (Sheldrick, 2008)'
_exptl_crystal_colour orange
_exptl_crystal_density_diffrn 1.375
_exptl_crystal_density_method 'not measured'
_exptl_crystal_description needle
_exptl_crystal_F_000 816
_exptl_crystal_size_max 0.28
_exptl_crystal_size_mid 0.14
_exptl_crystal_size_min 0.12
_refine_diff_density_max 0.484
_refine_diff_density_min -0.466
_refine_diff_density_rms 0.088
_refine_ls_extinction_method none
_refine_ls_goodness_of_fit_ref 1.002
_refine_ls_hydrogen_treatment mixed
_refine_ls_matrix_type full
_refine_ls_number_parameters 234
_refine_ls_number_reflns 4605
_refine_ls_number_restraints 0
_refine_ls_restrained_S_all 1.002
_refine_ls_R_factor_all 0.0934
_refine_ls_R_factor_gt 0.0447
_refine_ls_shift/su_max 0.001
_refine_ls_shift/su_mean 0.000
_refine_ls_structure_factor_coef Fsqd
_refine_ls_weighting_details 'calc w=1/[\s^2^(Fo^2^)+(0.0341P)^2^+0.7537P] where P=(Fo^2^+2Fc^2^)/3'
_refine_ls_weighting_scheme calc
_refine_ls_wR_factor_gt 0.0823
_refine_ls_wR_factor_ref 0.0965
_reflns_number_gt 2885
_reflns_number_total 4605
_reflns_threshold_expression >2sigma(I)
_cod_data_source_file ol200881v_si_002.cif
_cod_data_source_block weixrs03
_cod_original_cell_volume 1858.5(6)
_cod_database_code 1556123

loop_
_symmetry_equiv_pos_as_xyz
'x, y, z'
'-x+1/2, y+1/2, -z+1/2'
'-x, -y, -z'
'x-1/2, -y-1/2, z-1/2'

loop_
_atom_site_label
_atom_site_type_symbol
_atom_site_fract_x
_atom_site_fract_y
_atom_site_fract_z
_atom_site_U_iso_or_equiv
_atom_site_adp_type
_atom_site_occupancy
_atom_site_symmetry_multiplicity
_atom_site_calc_flag
_atom_site_refinement_flags
Ni1 Ni 0.60667(4) 0.17577(4) 0.55602(2) 0.02356(12) Uani 1 1 d .
Cl1 Cl 0.62885(7) 0.18305(8) 0.42226(5) 0.02974(19) Uani 1 1 d .
C1 C 0.6491(3) 0.1672(3) 0.69130(18) 0.0229(6) Uani 1 1 d .
C2 C 0.6433(3) 0.0523(3) 0.6502(2) 0.0242(7) Uani 1 1 d .
H2 H 0.581(3) 0.000(3) 0.6474(18) 0.014(7) Uiso 1 1 d .
C3 C 0.7257(3) 0.0383(3) 0.5986(2) 0.0265(7) Uani 1 1 d .
H3 H 0.715(3) -0.034(3) 0.5605(19) 0.022(8) Uiso 1 1 d .
C4 C 0.8551(3) 0.0913(4) 0.6294(2) 0.0331(8) Uani 1 1 d .
H4A H 0.913(3) 0.026(3) 0.635(2) 0.040(10) Uiso 1 1 d .
H4B H 0.862(3) 0.146(3) 0.586(2) 0.034(10) Uiso 1 1 d .
C5 C 0.8773(3) 0.1586(4) 0.7160(2) 0.0316(8) Uani 1 1 d .
H5A H 0.956(3) 0.205(3) 0.732(2) 0.035(9) Uiso 1 1 d .
H5B H 0.883(3) 0.097(3) 0.765(2) 0.034(9) Uiso 1 1 d .
C6 C 0.7681(3) 0.2410(3) 0.7158(2) 0.0276(7) Uani 1 1 d .
H6A H 0.768(3) 0.307(3) 0.673(2) 0.024(8) Uiso 1 1 d .
H6B H 0.782(3) 0.272(3) 0.772(2) 0.016(8) Uiso 1 1 d .
N1 N 0.4836(2) 0.3071(2) 0.53708(16) 0.0235(6) Uani 1 1 d .
C7 C 0.3878(3) 0.3034(3) 0.4628(2) 0.0263(7) Uani 1 1 d .
H7A H 0.3854 0.2389 0.4218 0.032 Uiso 1 1 calc R
C8 C 0.2938(3) 0.3875(3) 0.4431(2) 0.0284(7) Uani 1 1 d .
H8A H 0.2263 0.3793 0.3908 0.034 Uiso 1 1 calc R
C9 C 0.2980(3) 0.4842(3) 0.4999(2) 0.0302(8) Uani 1 1 d .
H9A H 0.2348 0.5450 0.4867 0.036 Uiso 1 1 calc R
C10 C 0.3958(3) 0.4913(3) 0.5766(2) 0.0276(7) Uani 1 1 d .
H10A H 0.4012 0.5569 0.6172 0.033 Uiso 1 1 calc R
C11 C 0.4854(3) 0.4008(3) 0.5929(2) 0.0242(7) Uani 1 1 d .
H11A H 0.5517 0.4049 0.6462 0.029 Uiso 1 1 calc R
O1 O 0.56903(18) 0.20387(18) 0.73662(13) 0.0232(5) Uani 1 1 d .
Si1 Si 0.43835(8) 0.14144(8) 0.74749(5) 0.0238(2) Uani 1 1 d .
C12 C 0.4742(3) -0.0163(3) 0.7950(2) 0.0280(7) Uani 1 1 d .
H12A H 0.4645 -0.0751 0.7457 0.034 Uiso 1 1 calc R
H12B H 0.5623 -0.0184 0.8311 0.034 Uiso 1 1 calc R
C13 C 0.3944(4) -0.0607(4) 0.8524(2) 0.0433(10) Uani 1 1 d .
H13A H 0.4156 -0.1461 0.8703 0.065 Uiso 1 1 calc R
H13B H 0.3066 -0.0556 0.8185 0.065 Uiso 1 1 calc R
H13C H 0.4100 -0.0088 0.9052 0.065 Uiso 1 1 calc R
C14 C 0.3159(3) 0.1410(3) 0.6392(2) 0.0273(7) Uani 1 1 d .
H14A H 0.2984 0.2269 0.6188 0.033 Uiso 1 1 calc R
H14B H 0.3478 0.0974 0.5955 0.033 Uiso 1 1 calc R
C15 C 0.1947(3) 0.0805(3) 0.6413(2) 0.0363(8) Uani 1 1 d .
H15A H 0.1328 0.0895 0.5835 0.054 Uiso 1 1 calc R
H15B H 0.1645 0.1200 0.6867 0.054 Uiso 1 1 calc R
H15D H 0.2092 -0.0070 0.6552 0.054 Uiso 1 1 calc R
C16 C 0.3961(3) 0.2499(3) 0.8239(2) 0.0321(8) Uani 1 1 d .
H16A H 0.3804 0.3312 0.7946 0.038 Uiso 1 1 calc R
H16B H 0.3172 0.2218 0.8326 0.038 Uiso 1 1 calc R
C17 C 0.4900(3) 0.2674(3) 0.9149(2) 0.0366(9) Uani 1 1 d .
H17A H 0.4578 0.3273 0.9489 0.055 Uiso 1 1 calc R
H17D H 0.5684 0.2976 0.9079 0.055 Uiso 1 1 calc R
H17B H 0.5041 0.1887 0.9464 0.055 Uiso 1 1 calc R

loop_
_atom_site_aniso_label
_atom_site_aniso_U_11
_atom_site_aniso_U_22
_atom_site_aniso_U_33
_atom_site_aniso_U_23
_atom_site_aniso_U_13
_atom_site_aniso_U_12
Ni1 0.0243(2) 0.0262(2) 0.0211(2) -0.00020(19) 0.00824(15) 0.00038(19)
Cl1 0.0369(4) 0.0312(4) 0.0249(4) -0.0004(4) 0.0149(3) 0.0021(4)
C1 0.0235(16) 0.0260(17) 0.0196(14) 0.0040(13) 0.0070(12) 0.0023(14)
C2 0.0222(17) 0.0271(18) 0.0236(16) 0.0023(13) 0.0071(13) -0.0002(14)
C3 0.0257(18) 0.0279(19) 0.0267(17) -0.0011(15) 0.0090(14) 0.0001(14)
C4 0.0244(19) 0.041(2) 0.037(2) 0.0008(17) 0.0141(16) 0.0042(16)
C5 0.0190(17) 0.040(2) 0.0353(18) -0.0012(17) 0.0076(14) -0.0025(15)
C6 0.0246(18) 0.035(2) 0.0219(17) -0.0003(15) 0.0056(13) -0.0023(15)
N1 0.0231(14) 0.0246(15) 0.0234(13) 0.0005(11) 0.0080(10) -0.0036(11)
C7 0.0287(18) 0.0252(18) 0.0257(16) -0.0006(13) 0.0087(13) -0.0044(14)
C8 0.0210(17) 0.036(2) 0.0280(17) 0.0040(15) 0.0074(13) -0.0024(14)
C9 0.0261(18) 0.033(2) 0.0342(18) 0.0084(16) 0.0127(15) 0.0036(15)
C10 0.0307(19) 0.0268(19) 0.0288(17) 0.0002(14) 0.0142(15) -0.0028(15)
C11 0.0253(17) 0.0267(18) 0.0223(15) 0.0017(13) 0.0096(13) -0.0045(14)
O1 0.0240(12) 0.0263(12) 0.0208(10) -0.0017(9) 0.0088(9) -0.0021(9)
Si1 0.0228(5) 0.0283(5) 0.0222(4) 0.0004(4) 0.0094(4) 0.0012(4)
C12 0.0317(19) 0.0268(18) 0.0256(16) 0.0007(14) 0.0085(14) 0.0001(14)
C13 0.049(2) 0.045(2) 0.041(2) 0.0094(18) 0.0197(18) -0.0091(19)
C14 0.0238(17) 0.0302(19) 0.0295(17) -0.0013(14) 0.0105(13) 0.0014(14)
C15 0.028(2) 0.040(2) 0.039(2) 0.0058(17) 0.0073(16) -0.0024(16)
C16 0.0306(19) 0.036(2) 0.0332(18) -0.0012(16) 0.0153(15) 0.0045(16)
C17 0.041(2) 0.040(2) 0.0293(18) -0.0058(16) 0.0123(16) 0.0047(17)

loop_
_atom_type_symbol
_atom_type_description
_atom_type_scat_dispersion_real
_atom_type_scat_dispersion_imag
_atom_type_scat_source
C C 0.0033 0.0016 'International Tables Vol C Tables 4.2.6.8 and 6.1.1.4'
H H 0.0000 0.0000 'International Tables Vol C Tables 4.2.6.8 and 6.1.1.4'
N N 0.0061 0.0033 'International Tables Vol C Tables 4.2.6.8 and 6.1.1.4'
O O 0.0106 0.0060 'International Tables Vol C Tables 4.2.6.8 and 6.1.1.4'
Si Si 0.0817 0.0704 'International Tables Vol C Tables 4.2.6.8 and 6.1.1.4'
Cl Cl 0.1484 0.1585 'International Tables Vol C Tables 4.2.6.8 and 6.1.1.4'
Ni Ni 0.3393 1.1124 'International Tables Vol C Tables 4.2.6.8 and 6.1.1.4'

loop_
_geom_angle_atom_site_label_1
_geom_angle_atom_site_label_2
_geom_angle_atom_site_label_3
_geom_angle
N1 Ni1 C2 126.88(11)
N1 Ni1 C3 168.54(11)
C2 Ni1 C3 41.97(12)
N1 Ni1 C1 97.51(11)
C2 Ni1 C1 40.81(13)
C3 Ni1 C1 71.68(13)
N1 Ni1 Cl1 95.89(7)
C2 Ni1 Cl1 134.20(10)
C3 Ni1 Cl1 95.51(9)
C1 Ni1 Cl1 160.87(8)
O1 C1 C2 123.7(3)
O1 C1 C6 112.6(3)
C2 C1 C6 120.6(3)
O1 C1 Ni1 123.0(2)
C2 C1 Ni1 65.92(16)
C6 C1 Ni1 99.24(19)
C1 C2 C3 114.5(3)
C1 C2 Ni1 73.27(18)
C3 C2 Ni1 70.24(18)
C1 C2 H2 121.2(18)
C3 C2 H2 122.9(18)
Ni1 C2 H2 114.4(18)
C2 C3 C4 120.6(3)
C2 C3 Ni1 67.79(18)
C4 C3 Ni1 108.3(2)
C2 C3 H3 117.4(17)
C4 C3 H3 116.0(17)
Ni1 C3 H3 116.6(18)
C5 C4 C3 111.4(3)
C5 C4 H4A 111(2)
C3 C4 H4A 109(2)
C5 C4 H4B 110(2)
C3 C4 H4B 107(2)
H4A C4 H4B 110(3)
C4 C5 C6 111.5(3)
C4 C5 H5A 112.1(19)
C6 C5 H5A 112(2)
C4 C5 H5B 109.4(19)
C6 C5 H5B 105.1(18)
H5A C5 H5B 107(3)
C1 C6 C5 110.1(3)
C1 C6 H6A 113.3(17)
C5 C6 H6A 105.5(17)
C1 C6 H6B 109.0(18)
C5 C6 H6B 108.1(18)
H6A C6 H6B 111(3)
C7 N1 C11 116.8(3)
C7 N1 Ni1 117.7(2)
C11 N1 Ni1 125.5(2)
N1 C7 C8 123.4(3)
N1 C7 H7A 118.3
C8 C7 H7A 118.3
C7 C8 C9 119.2(3)
C7 C8 H8A 120.4
C9 C8 H8A 120.4
C8 C9 C10 118.8(3)
C8 C9 H9A 120.6
C10 C9 H9A 120.6
C11 C10 C9 118.5(3)
C11 C10 H10A 120.8
C9 C10 H10A 120.8
N1 C11 C10 123.3(3)
N1 C11 H11A 118.4
C10 C11 H11A 118.4
C1 O1 Si1 132.19(19)
O1 Si1 C16 102.21(14)
O1 Si1 C14 110.14(12)
C16 Si1 C14 109.85(15)
O1 Si1 C12 108.65(13)
C16 Si1 C12 112.97(15)
C14 Si1 C12 112.51(15)
C13 C12 Si1 115.6(2)
C13 C12 H12A 108.4
Si1 C12 H12A 108.4
C13 C12 H12B 108.4
Si1 C12 H12B 108.4
H12A C12 H12B 107.4
C12 C13 H13A 109.5
C12 C13 H13B 109.5
H13A C13 H13B 109.5
C12 C13 H13C 109.5
H13A C13 H13C 109.5
H13B C13 H13C 109.5
C15 C14 Si1 114.1(2)
C15 C14 H14A 108.7
Si1 C14 H14A 108.7
C15 C14 H14B 108.7
Si1 C14 H14B 108.7
H14A C14 H14B 107.6
C14 C15 H15A 109.5
C14 C15 H15B 109.5
H15A C15 H15B 109.5
C14 C15 H15D 109.5
H15A C15 H15D 109.5
H15B C15 H15D 109.5
C17 C16 Si1 117.1(2)
C17 C16 H16A 108.0
Si1 C16 H16A 108.0
C17 C16 H16B 108.0
Si1 C16 H16B 108.0
H16A C16 H16B 107.3
C16 C17 H17A 109.5
C16 C17 H17D 109.5
H17A C17 H17D 109.5
C16 C17 H17B 109.5
H17A C17 H17B 109.5
H17D C17 H17B 109.5

loop_
_geom_bond_atom_site_label_1
_geom_bond_atom_site_label_2
_geom_bond_distance
Ni1 N1 1.954(3)
Ni1 C2 1.958(3)
Ni1 C3 1.991(3)
Ni1 C1 2.054(3)
Ni1 Cl1 2.2052(9)
C1 O1 1.368(3)
C1 C2 1.402(4)
C1 C6 1.514(4)
C2 C3 1.415(4)
C2 H2 0.90(3)
C3 C4 1.512(5)
C3 H3 0.98(3)
C4 C5 1.509(5)
C4 H4A 0.96(4)
C4 H4B 0.93(3)
C5 C6 1.523(5)
C5 H5A 0.99(3)
C5 H5B 1.02(3)
C6 H6A 0.99(3)
C6 H6B 0.92(3)
N1 C7 1.344(4)
N1 C11 1.346(4)
C7 C8 1.366(4)
C7 H7A 0.9500
C8 C9 1.377(5)
C8 H8A 0.9500
C9 C10 1.382(4)
C9 H9A 0.9500
C10 C11 1.381(4)
C10 H10A 0.9500
C11 H11A 0.9500
O1 Si1 1.678(2)
Si1 C16 1.850(3)
Si1 C14 1.859(3)
Si1 C12 1.870(3)
C12 C13 1.534(4)
C12 H12A 0.9900
C12 H12B 0.9900
C13 H13A 0.9800
C13 H13B 0.9800
C13 H13C 0.9800
C14 C15 1.527(4)
C14 H14A 0.9900
C14 H14B 0.9900
C15 H15A 0.9800
C15 H15B 0.9800
C15 H15D 0.9800
C16 C17 1.530(5)
C16 H16A 0.9900
C16 H16B 0.9900
C17 H17A 0.9800
C17 H17D 0.9800
C17 H17B 0.9800

loop_
_geom_torsion_atom_site_label_1
_geom_torsion_atom_site_label_2
_geom_torsion_atom_site_label_3
_geom_torsion_atom_site_label_4
_geom_torsion
N1 Ni1 C1 O1 24.9(3)
C2 Ni1 C1 O1 -115.8(3)
C3 Ni1 C1 O1 -151.2(3)
Cl1 Ni1 C1 O1 159.01(16)
N1 Ni1 C1 C2 140.66(18)
C3 Ni1 C1 C2 -35.42(19)
Cl1 Ni1 C1 C2 -85.2(3)
N1 Ni1 C1 C6 -99.8(2)
C2 Ni1 C1 C6 119.5(3)
C3 Ni1 C1 C6 84.1(2)
Cl1 Ni1 C1 C6 34.3(4)
O1 C1 C2 C3 173.1(3)
C6 C1 C2 C3 -28.2(4)
Ni1 C1 C2 C3 58.3(2)
O1 C1 C2 Ni1 114.8(3)
C6 C1 C2 Ni1 -86.6(3)
N1 Ni1 C2 C1 -51.8(2)
C3 Ni1 C2 C1 124.6(3)
Cl1 Ni1 C2 C1 152.91(14)
N1 Ni1 C2 C3 -176.42(18)
C1 Ni1 C2 C3 -124.6(3)
Cl1 Ni1 C2 C3 28.3(3)
C1 C2 C3 C4 38.8(4)
Ni1 C2 C3 C4 98.8(3)
C1 C2 C3 Ni1 -60.0(2)
N1 Ni1 C3 C2 14.6(7)
C1 Ni1 C3 C2 34.50(19)
Cl1 Ni1 C3 C2 -160.06(18)
N1 Ni1 C3 C4 -101.8(6)
C2 Ni1 C3 C4 -116.4(3)
C1 Ni1 C3 C4 -81.9(2)
Cl1 Ni1 C3 C4 83.6(2)
C2 C3 C4 C5 -1.4(5)
Ni1 C3 C4 C5 73.1(3)
C3 C4 C5 C6 -44.9(4)
O1 C1 C6 C5 143.6(3)
C2 C1 C6 C5 -17.3(4)
Ni1 C1 C6 C5 -84.7(3)
C4 C5 C6 C1 54.0(4)
C2 Ni1 N1 C7 -115.2(2)
C3 Ni1 N1 C7 -127.4(6)
C1 Ni1 N1 C7 -146.4(2)
Cl1 Ni1 N1 C7 47.2(2)
C2 Ni1 N1 C11 63.9(3)
C3 Ni1 N1 C11 51.7(7)
C1 Ni1 N1 C11 32.7(2)
Cl1 Ni1 N1 C11 -133.7(2)
C11 N1 C7 C8 -1.2(4)
Ni1 N1 C7 C8 178.0(2)
N1 C7 C8 C9 2.5(5)
C7 C8 C9 C10 -1.8(5)
C8 C9 C10 C11 0.1(4)
C7 N1 C11 C10 -0.7(4)
Ni1 N1 C11 C10 -179.8(2)
C9 C10 C11 N1 1.2(5)
C2 C1 O1 Si1 -8.5(4)
C6 C1 O1 Si1 -168.7(2)
Ni1 C1 O1 Si1 72.8(3)
C1 O1 Si1 C16 177.8(3)
C1 O1 Si1 C14 -65.5(3)
C1 O1 Si1 C12 58.2(3)
O1 Si1 C12 C13 149.6(2)
C16 Si1 C12 C13 36.9(3)
C14 Si1 C12 C13 -88.1(3)
O1 Si1 C14 C15 177.3(2)
C16 Si1 C14 C15 -70.8(3)
C12 Si1 C14 C15 56.0(3)
O1 Si1 C16 C17 -59.9(3)
C14 Si1 C16 C17 -176.8(3)
C12 Si1 C16 C17 56.7(3)
